data_4344800
loop_
_publ_author_name
'Plundrich, Gudrun T.'
'Wadepohl, Hubert'
'Gade, Lutz H.'

_publ_section_title
;
 Synthesis and Reactivity of Group 4 Metal Benzyl Complexes Supported by
 Carbazolide-Based PNP Pincer Ligands.
;
_journal_issue 1
_journal_name_full 'Inorganic chemistry'
_journal_page_first 353
_journal_paper_doi 10.1021/acs.inorgchem.5b02498
_journal_volume 55
_journal_year 2015
_chemical_formula_moiety 'C60 H59 Hf N P2, 1.5(C7 H8)'
_chemical_formula_sum 'C70.5 H71 Hf N P2'
_chemical_formula_weight 1172.71
_chemical_properties_physical 'air-sensitive, moisture-sensitive'
_space_group_crystal_system triclinic
_space_group_IT_number 2
_space_group_name_Hall '-P 1'
_space_group_name_H-M_alt 'P -1'
_symmetry_cell_setting triclinic
_symmetry_Int_Tables_number 2
_symmetry_space_group_name_Hall '-P 1'
_symmetry_space_group_name_H-M 'P -1'
_atom_sites_solution_hydrogens mixed
_atom_sites_solution_primary iterative
_atom_sites_solution_secondary difmap
_audit_block_code ga_gp24
_audit_creation_date
;
'Mon Sep 15 12:35:25 2014'
;
_audit_creation_method
;
Olex2 1.2
(compiled 2015.09.30 svn.r3233 for OlexSys, GUI svn.r5103)
;
_audit_update_record '21.10.2015 17:26:57 CEST UTC+02:00  encif 1.36'
_cell_angle_alpha 79.0795(4)
_cell_angle_beta 89.6915(4)
_cell_angle_gamma 70.9254(4)
_cell_formula_units_Z 2
_cell_length_a 10.16301(5)
_cell_length_b 12.17106(6)
_cell_length_c 25.05925(13)
_cell_measurement_reflns_used 163578
_cell_measurement_temperature 120(1)
_cell_measurement_theta_max 28.7010
_cell_measurement_theta_min 3.6520
_cell_volume 2871.11(3)
_computing_cell_refinement
;
CrysAlisPro, Agilent Technologies,
Version 1.171.37.34k (release 13-08-2014 CrysAlis171 .NET)
(compiled Aug 13 2014,16:31:05)
;
_computing_data_collection
;
CrysAlisPro, Agilent Technologies,
Version 1.171.37.34k (release 13-08-2014 CrysAlis171 .NET)
(compiled Aug 13 2014,16:31:05)
;
_computing_data_reduction
;
CrysAlisPro, Agilent Technologies,
Version 1.171.37.34k (release 13-08-2014 CrysAlis171 .NET)
(compiled Aug 13 2014,16:31:05)
;
_computing_molecular_graphics 'Olex2 (Dolomanov et al., 2009)'
_computing_publication_material 'encif (Wadepohl, 2009-15); encifer 1.5 (CCDC, 2014)'
_computing_structure_refinement 'ShelXL (Sheldrick, 2015)'
_computing_structure_solution 'SUPERFLIP (Palatinus, 2007-2009)'
_diffrn_ambient_environment 'perfluoro polyether oil / N~2~'
_diffrn_ambient_temperature 120(1)
_diffrn_detector 'CCD plate'
_diffrn_detector_area_resol_mean 7.9621
_diffrn_detector_type Eos
_diffrn_measured_fraction_theta_full 0.998
_diffrn_measured_fraction_theta_max 0.975
_diffrn_measurement_details
;
  1 omega   17.00   87.00   0.5000    5.0000
omega____ theta____ kappa____ phi______ frames
    -       18.5380   57.0000   90.0000 140

  2 omega    3.00   87.00   0.5000    5.0000
omega____ theta____ kappa____ phi______ frames
    -       18.5380   57.0000 -180.0000 168

  3 omega   -2.00   24.00   0.5000    5.0000
omega____ theta____ kappa____ phi______ frames
    -       18.5380   57.0000   30.0000 52

  4 omega  -20.00   49.00   0.5000    5.0000
omega____ theta____ kappa____ phi______ frames
    -       18.5380  -77.0000 -150.0000 138

  5 omega  -52.00   49.00   0.5000    5.0000
omega____ theta____ kappa____ phi______ frames
    -       18.5380  -77.0000   60.0000 202

  6 omega   -9.00   89.00   0.5000    5.0000
omega____ theta____ kappa____ phi______ frames
    -       18.5380   77.0000  -90.0000 196

  7 omega  -28.00   49.00   0.5000    5.0000
omega____ theta____ kappa____ phi______ frames
    -       18.5380  -77.0000  120.0000 154

  8 omega  -17.00   49.00   0.5000    5.0000
omega____ theta____ kappa____ phi______ frames
    -       18.5380  -77.0000    0.0000 132

  9 omega   -9.00   17.00   0.5000    5.0000
omega____ theta____ kappa____ phi______ frames
    -       18.5380  -77.0000 -120.0000 52

 10 omega   24.00   49.00   0.5000    5.0000
omega____ theta____ kappa____ phi______ frames
    -       18.5380  -77.0000 -120.0000 50

 11 omega   -9.00   26.00   0.5000    5.0000
omega____ theta____ kappa____ phi______ frames
    -       18.5380   77.0000   30.0000 70

 12 omega  -52.00   49.00   0.5000    5.0000
omega____ theta____ kappa____ phi______ frames
    -       18.5380  -77.0000 -180.0000 202

 13 omega   46.00   72.00   0.5000    5.0000
omega____ theta____ kappa____ phi______ frames
    -       18.5380   57.0000 -150.0000 52

 14 omega   -5.00   37.00   0.5000    5.0000
omega____ theta____ kappa____ phi______ frames
    -       18.5380   38.0000   90.0000 84

 15 phi    213.00  238.00   0.5000    5.0000
omega____ theta____ kappa____ phi______ frames
  18.5380   18.5380  -40.0000     -     50

 16 omega  -39.00   50.00   0.5000    5.0000
omega____ theta____ kappa____ phi______ frames
    -       18.5380  -79.0000  -52.0242 178

 17 omega  -50.00   40.00   0.5000    5.0000
omega____ theta____ kappa____ phi______ frames
    -       18.5380  -57.0000  -60.0000 180

 18 omega   -3.00   87.00   0.5000    5.0000
omega____ theta____ kappa____ phi______ frames
    -       18.5380   57.0000 -120.0000 180

 19 omega  -50.00   40.00   0.5000    5.0000
omega____ theta____ kappa____ phi______ frames
    -       18.5380  -57.0000 -180.0000 180

 20 omega  -50.00   40.00   0.5000    5.0000
omega____ theta____ kappa____ phi______ frames
    -       18.5380  -57.0000   90.0000 180

 21 omega  -12.00   89.00   0.5000    5.0000
omega____ theta____ kappa____ phi______ frames
    -       18.5380   77.0000   90.0000 202

 22 omega  -52.00   49.00   0.5000    5.0000
omega____ theta____ kappa____ phi______ frames
    -       18.5380  -77.0000  -30.0000 202

 23 omega  -52.00   49.00   0.5000    5.0000
omega____ theta____ kappa____ phi______ frames
    -       18.5380  -77.0000  120.0000 202

 24 omega  -12.00   89.00   0.5000    5.0000
omega____ theta____ kappa____ phi______ frames
    -       18.5380   77.0000 -150.0000 202

 25 omega  -50.00   40.00   0.5000    5.0000
omega____ theta____ kappa____ phi______ frames
    -       18.5380  -57.0000 -120.0000 180

 26 omega   -3.00   87.00   0.5000    5.0000
omega____ theta____ kappa____ phi______ frames
    -       18.5380   57.0000    0.0000 180

 27 omega  -52.00   49.00   0.5000    5.0000
omega____ theta____ kappa____ phi______ frames
    -       18.5380  -77.0000   30.0000 202

 28 omega  -52.00   49.00   0.5000    5.0000
omega____ theta____ kappa____ phi______ frames
    -       18.5380  -77.0000 -180.0000 202

 29 omega   -7.00   91.00   0.5000    5.0000
omega____ theta____ kappa____ phi______ frames
    -       18.5380   38.0000    0.0000 196

 30 omega  -54.00   91.00   0.5000    5.0000
omega____ theta____ kappa____ phi______ frames
    -       18.5380    0.0000    0.0000 290

 31 omega  -54.00   91.00   0.5000    5.0000
omega____ theta____ kappa____ phi______ frames
    -       18.5380    0.0000  120.0000 290

 32 omega  -54.00   91.00   0.5000    5.0000
omega____ theta____ kappa____ phi______ frames
    -       18.5380    0.0000  240.0000 290

 33 phi      0.00  120.00   0.5000    5.0000
omega____ theta____ kappa____ phi______ frames
  40.0000   18.5380    0.0000     -     240

 34 phi      0.00  120.00   0.5000    5.0000
omega____ theta____ kappa____ phi______ frames
  18.5380   18.5380  -20.0000     -     240

 35 phi      0.00  120.00   0.5000    5.0000
omega____ theta____ kappa____ phi______ frames
  18.5380   18.5380   20.0000     -     240

 36 phi      0.00  120.00   0.5000    5.0000
omega____ theta____ kappa____ phi______ frames
  18.5380   18.5380  -40.0000     -     240

 37 phi      0.00  120.00   0.5000    5.0000
omega____ theta____ kappa____ phi______ frames
  18.5380   18.5380   40.0000     -     240

 38 phi      0.00  120.00   0.5000    5.0000
omega____ theta____ kappa____ phi______ frames
  18.5380   18.5380  -60.0000     -     240

 39 phi      0.00  120.00   0.5000    5.0000
omega____ theta____ kappa____ phi______ frames
  18.5380   18.5380   60.0000     -     240

 40 phi    120.00  240.00   0.5000    5.0000
omega____ theta____ kappa____ phi______ frames
  40.0000   18.5380    0.0000     -     240

 41 phi    120.00  240.00   0.5000    5.0000
omega____ theta____ kappa____ phi______ frames
  18.5380   18.5380  -20.0000     -     240

 42 omega  -47.00   50.00   0.5000    5.0000
omega____ theta____ kappa____ phi______ frames
    -       18.5380  -79.0000  -52.0242 194

 43 phi    120.00  240.00   0.5000    5.0000
omega____ theta____ kappa____ phi______ frames
  18.5380   18.5380  -40.0000     -     240

 44 phi    120.00  240.00   0.5000    5.0000
omega____ theta____ kappa____ phi______ frames
  18.5380   18.5380   40.0000     -     240

 45 phi    120.00  240.00   0.5000    5.0000
omega____ theta____ kappa____ phi______ frames
  18.5380   18.5380  -60.0000     -     240

 46 phi    120.00  240.00   0.5000    5.0000
omega____ theta____ kappa____ phi______ frames
  18.5380   18.5380   60.0000     -     240

 47 phi    240.00  360.00   0.5000    5.0000
omega____ theta____ kappa____ phi______ frames
  40.0000   18.5380    0.0000     -     240

 48 phi    240.00  360.00   0.5000    5.0000
omega____ theta____ kappa____ phi______ frames
  18.5380   18.5380  -20.0000     -     240

 49 phi    240.00  360.00   0.5000    5.0000
omega____ theta____ kappa____ phi______ frames
  18.5380   18.5380   20.0000     -     240

 50 phi    240.00  360.00   0.5000    5.0000
omega____ theta____ kappa____ phi______ frames
  18.5380   18.5380  -40.0000     -     240

 51 phi    240.00  360.00   0.5000    5.0000
omega____ theta____ kappa____ phi______ frames
  18.5380   18.5380   40.0000     -     240

 52 phi    240.00  360.00   0.5000    5.0000
omega____ theta____ kappa____ phi______ frames
  18.5380   18.5380  -60.0000     -     240

 53 phi    240.00  360.00   0.5000    5.0000
omega____ theta____ kappa____ phi______ frames
  18.5380   18.5380   60.0000     -     240

 54 omega  -26.00   92.00   0.5000    5.0000
omega____ theta____ kappa____ phi______ frames
    -       18.5380   19.0000 -180.0000 236

 55 phi    120.00  240.00   0.5000    5.0000
omega____ theta____ kappa____ phi______ frames
  18.5380   18.5380   20.0000     -     240

 56 omega  -26.00   92.00   0.5000    5.0000
omega____ theta____ kappa____ phi______ frames
    -       18.5380   19.0000 -120.0000 236

 57 omega  -26.00   92.00   0.5000    5.0000
omega____ theta____ kappa____ phi______ frames
    -       18.5380   19.0000  -90.0000 236

 58 omega  -26.00   92.00   0.5000    5.0000
omega____ theta____ kappa____ phi______ frames
    -       18.5380   19.0000  -60.0000 236

 59 omega  -26.00   92.00   0.5000    5.0000
omega____ theta____ kappa____ phi______ frames
    -       18.5380   19.0000  -30.0000 236

 60 omega  -26.00   92.00   0.5000    5.0000
omega____ theta____ kappa____ phi______ frames
    -       18.5380   19.0000    0.0000 236

 61 omega  -26.00   92.00   0.5000    5.0000
omega____ theta____ kappa____ phi______ frames
    -       18.5380   19.0000   30.0000 236

 62 omega  -26.00   92.00   0.5000    5.0000
omega____ theta____ kappa____ phi______ frames
    -       18.5380   19.0000   60.0000 236

 63 omega  -26.00   92.00   0.5000    5.0000
omega____ theta____ kappa____ phi______ frames
    -       18.5380   19.0000   90.0000 236

 64 omega  -26.00   16.00   0.5000    5.0000
omega____ theta____ kappa____ phi______ frames
    -       18.5380   19.0000  120.0000 84

 65 omega  -26.00   92.00   0.5000    5.0000
omega____ theta____ kappa____ phi______ frames
    -       18.5380   19.0000 -150.0000 236

;
_diffrn_measurement_device 'four-circle diffractometer'
_diffrn_measurement_device_type 'Agilent SuperNova, Dual, Cu at zero, Eos'
_diffrn_measurement_method '\w and \p scans'
_diffrn_measurement_specimen_support 'polyimid foil'
_diffrn_orient_matrix_UB_11 0.0106615000
_diffrn_orient_matrix_UB_12 -0.0060170000
_diffrn_orient_matrix_UB_13 0.0285031000
_diffrn_orient_matrix_UB_21 0.0626812000
_diffrn_orient_matrix_UB_22 0.0133171000
_diffrn_orient_matrix_UB_23 -0.0041006000
_diffrn_orient_matrix_UB_31 -0.0378296000
_diffrn_orient_matrix_UB_32 0.0611958000
_diffrn_orient_matrix_UB_33 -0.0022019000
_diffrn_radiation_monochromator mirror
_diffrn_radiation_probe x-ray
_diffrn_radiation_type 'Mo K\a'
_diffrn_radiation_wavelength 0.71073
_diffrn_reflns_av_R_equivalents 0.0592
_diffrn_reflns_av_unetI/netI 0.0216
_diffrn_reflns_laue_measured_fraction_full 0.998
_diffrn_reflns_laue_measured_fraction_max 0.975
_diffrn_reflns_limit_h_max 13
_diffrn_reflns_limit_h_min -13
_diffrn_reflns_limit_k_max 16
_diffrn_reflns_limit_k_min -16
_diffrn_reflns_limit_l_max 34
_diffrn_reflns_limit_l_min -34
_diffrn_reflns_number 371306
_diffrn_reflns_point_group_measured_fraction_full 0.998
_diffrn_reflns_point_group_measured_fraction_max 0.975
_diffrn_reflns_theta_full 25.242
_diffrn_reflns_theta_max 28.981
_diffrn_reflns_theta_min 3.318
_diffrn_source 'microfocus X-Ray tube'
_exptl_absorpt_coefficient_mu 1.915
_exptl_absorpt_correction_T_max 0.844
_exptl_absorpt_correction_T_min 0.651
_exptl_absorpt_correction_type gaussian
_exptl_absorpt_process_details
;
CrysAlisPro, Agilent Technologies,
Version 1.171.37.34k (release 13-08-2014 CrysAlis171 .NET)
(compiled Aug 13 2014,16:31:05)
Numerical absorption correction based on gaussian integration over
            a multifaceted crystal model
Empirical absorption correction using spherical harmonics,
 implemented in SCALE3 ABSPACK scaling algorithm.
;
_exptl_crystal_colour 'dark yellow'
_exptl_crystal_density_diffrn 1.356
_exptl_crystal_description plate
_exptl_crystal_F_000 1206
_exptl_crystal_size_max 0.287
_exptl_crystal_size_mid 0.188
_exptl_crystal_size_min 0.111
_refine_diff_density_max 1.488
_refine_diff_density_min -1.597
_refine_diff_density_rms 0.084
_refine_ls_extinction_method none
_refine_ls_goodness_of_fit_ref 1.241
_refine_ls_hydrogen_treatment mixed
_refine_ls_matrix_type full
_refine_ls_number_parameters 733
_refine_ls_number_reflns 14869
_refine_ls_number_restraints 0
_refine_ls_restrained_S_all 1.241
_refine_ls_R_factor_all 0.0320
_refine_ls_R_factor_gt 0.0302
_refine_ls_shift/su_max 0.001
_refine_ls_shift/su_mean 0.000
_refine_ls_structure_factor_coef Fsqd
_refine_ls_weighting_details 'w=1/[\s^2^(Fo^2^)+(0.0198P)^2^+3.6708P] where P=(Fo^2^+2Fc^2^)/3'
_refine_ls_weighting_scheme calc
_refine_ls_wR_factor_gt 0.0653
_refine_ls_wR_factor_ref 0.0658
_reflns_Friedel_coverage 0.000
_reflns_number_gt 14466
_reflns_number_total 14869
_reflns_threshold_expression 'I > 2\s(I)'
_cod_data_source_file ic5b02498_si_002.cif
_cod_data_source_block ga_gp24
_cod_original_formula_sum 'C70.50 H71 Hf N P2'
_cod_database_code 4344800
_audit_block_refno 2148
_audit_block_usercomment 'gp_jo_81, plate, yellow'
_chemical_oxdiff_formula 'C70.5 H70.5 Hf N P2'
_chemical_oxdiff_usercomment 'gp_jo_81, plate, yellow'
_shelx_space_group_comment
;
The symmetry employed for this shelxl refinement is uniquely defined
by the following loop, which should always be used as a source of
symmetry information in preference to the above space-group names.
They are only intended as comments.
;
_shelx_estimated_absorpt_t_max 0.832
_shelx_estimated_absorpt_t_min 0.832
_reflns_odcompleteness_completeness 99.80
_reflns_odcompleteness_iscentric 1
_reflns_odcompleteness_theta 26.32
_shelxl_version_number 2014/7
_olex2_refinement_description
;
1. Fixed Uiso
 At 1.2 times of:
  All C(H) groups, All C(H,H) groups, All C(H,H,H,H) groups
 At 1.5 times of:
  All C(H,H,H) groups
2. Others
 Sof(H55C)=Sof(H55D)=Sof(C56B)=Sof(C57B)=Sof(H57B)=Sof(C58B)=Sof(H58B)=
 Sof(C59B)=Sof(H59B)=Sof(C60B)=Sof(H60B)=Sof(C61B)=Sof(H61B)=1-FVAR(1)
 Sof(H55A)=Sof(H55B)=Sof(C56A)=Sof(C57A)=Sof(H57A)=Sof(C58A)=Sof(H58A)=
 Sof(C59A)=Sof(H59A)=Sof(C60A)=Sof(H60A)=Sof(C61A)=Sof(H61A)=FVAR(1)
 Fixed Sof: C81(0.5) C82(0.5) H82(0.5) C83(0.5) H83(0.5) C84(0.5) H84(0.5)
 C85(0.5) H85(0.5) C86(0.5) H86(0.5) C87(0.5) H87A(0.5) H87B(0.5) H87C(0.5)
3.a Secondary CH2 refined with riding coordinates:
 C14(H14A,H14B), C48(H48A,H48B), C55(H55A,H55B), C55(H55C,H55D)
3.b Aromatic/amide H refined with riding coordinates:
 C4(H4), C6(H6), C9(H9), C11(H11), C25(H25), C26(H26), C27(H27), C28(H28),
 C29(H29), C31(H31), C32(H32), C33(H33), C34(H34), C35(H35), C37(H37), C38(H38),
  C39(H39), C40(H40), C41(H41), C43(H43), C44(H44), C45(H45), C46(H46),
 C47(H47), C50(H50), C51(H51), C52(H52), C53(H53), C54(H54), C57A(H57A),
 C58A(H58A), C59A(H59A), C60A(H60A), C61A(H61A), C57B(H57B), C58B(H58B),
 C59B(H59B), C60B(H60B), C61B(H61B), C82(H82), C83(H83), C84(H84), C85(H85),
 C86(H86), C72(H72), C73(H73), C74(H74), C75(H75), C76(H76)
3.c Fitted hexagon refined as free rotating group:
 C56A(C57A,C58A,C59A,C60A,C61A), C56B(C57B,C58B,C59B,C60B,C61B), C81(C82,C83,
 C84,C85,C86)
3.d Idealised Me refined as rotating group:
 C17(H17A,H17B,H17C), C18(H18A,H18B,H18C), C19(H19A,H19B,H19C), C21(H21A,H21B,
 H21C), C22(H22A,H22B,H22C), C23(H23A,H23B,H23C), C87(H87A,H87B,H87C), C77(H77A,
 H77B,H77C)
;
_olex2_submission_special_instructions 'No special instructions were received'
_cell_oxdiff_length_a 10.16301(5)
_cell_oxdiff_length_b 12.17106(6)
_cell_oxdiff_length_c 25.05925(13)
_cell_oxdiff_angle_alpha 79.0795(4)
_cell_oxdiff_angle_beta 89.6915(4)
_cell_oxdiff_angle_gamma 70.9254(4)
_cell_oxdiff_volume 2871.11(2)
_cell_oxdiff_measurement_reflns_used 163578

loop_
_symmetry_equiv_pos_as_xyz
'x, y, z'
'-x, -y, -z'

loop_
_atom_site_label
_atom_site_type_symbol
_atom_site_fract_x
_atom_site_fract_y
_atom_site_fract_z
_atom_site_U_iso_or_equiv
_atom_site_adp_type
_atom_site_occupancy
_atom_site_site_symmetry_order
_atom_site_calc_flag
_atom_site_refinement_flags_posn
_atom_site_refinement_flags_occupancy
_atom_site_disorder_assembly
_atom_site_disorder_group
Hf Hf 0.17402(2) 0.25007(2) 0.22252(2) 0.01649(3) Uani 1 1 d . . . .
P1 P 0.02864(6) 0.15881(5) 0.15806(2) 0.01569(11) Uani 1 1 d . . . .
P2 P 0.06893(6) 0.19916(6) 0.32583(2) 0.02070(12) Uani 1 1 d . . . .
N1 N 0.27605(19) 0.06350(17) 0.23333(7) 0.0161(4) Uani 1 1 d . . . .
C2 C 0.3188(2) -0.03240(19) 0.20642(9) 0.0152(4) Uani 1 1 d . . . .
C3 C 0.2714(2) -0.03786(19) 0.15515(9) 0.0153(4) Uani 1 1 d . . . .
C4 C 0.3390(2) -0.1400(2) 0.13490(9) 0.0182(4) Uani 1 1 d . . . .
H4 H 0.3068 -0.1457 0.1003 0.022 Uiso 1 1 calc R . . .
C5 C 0.4518(2) -0.2347(2) 0.16277(9) 0.0201(4) Uani 1 1 d . . . .
C6 C 0.4971(2) -0.2268(2) 0.21407(9) 0.0192(4) Uani 1 1 d . . . .
H6 H 0.5733 -0.2894 0.2339 0.023 Uiso 1 1 calc R . . .
C7 C 0.4308(2) -0.1274(2) 0.23623(9) 0.0161(4) Uani 1 1 d . . . .
C8 C 0.4577(2) -0.0901(2) 0.28546(9) 0.0161(4) Uani 1 1 d . . . .
C9 C 0.5536(2) -0.1400(2) 0.33074(9) 0.0176(4) Uani 1 1 d . . . .
H9 H 0.6177 -0.2183 0.3343 0.021 Uiso 1 1 calc R . . .
C10 C 0.5540(2) -0.0738(2) 0.37041(9) 0.0191(4) Uani 1 1 d . . . .
C11 C 0.4544(2) 0.0411(2) 0.36515(9) 0.0195(4) Uani 1 1 d . . . .
H11 H 0.4544 0.0849 0.3927 0.023 Uiso 1 1 calc R . . .
C12 C 0.3566(2) 0.0924(2) 0.32143(9) 0.0175(4) Uani 1 1 d . . . .
C13 C 0.3634(2) 0.0244(2) 0.28152(8) 0.0163(4) Uani 1 1 d . . . .
C14 C 0.1597(2) 0.0647(2) 0.12016(9) 0.0163(4) Uani 1 1 d . . . .
H14A H 0.1111 0.0327 0.0960 0.020 Uiso 1 1 calc R . . .
H14B H 0.2053 0.1149 0.0967 0.020 Uiso 1 1 calc R . . .
C15 C 0.2431(2) 0.2102(2) 0.31311(9) 0.0193(4) Uani 1 1 d . . . .
H15 H 0.264(3) 0.262(3) 0.3316(12) 0.023 Uiso 1 1 d R . . .
C16 C 0.5323(3) -0.3407(2) 0.13698(10) 0.0269(5) Uani 1 1 d . . . .
C17 C 0.4516(3) -0.3471(3) 0.08669(12) 0.0385(7) Uani 1 1 d . . . .
H17A H 0.3621 -0.3562 0.0972 0.058 Uiso 1 1 calc GR . . .
H17B H 0.5063 -0.4152 0.0714 0.058 Uiso 1 1 calc GR . . .
H17C H 0.4348 -0.2740 0.0594 0.058 Uiso 1 1 calc GR . . .
C18 C 0.6717(3) -0.3265(3) 0.11909(11) 0.0344(6) Uani 1 1 d . . . .
H18A H 0.6537 -0.2518 0.0928 0.052 Uiso 1 1 calc GR . . .
H18B H 0.7235 -0.3929 0.1021 0.052 Uiso 1 1 calc GR . . .
H18C H 0.7267 -0.3257 0.1509 0.052 Uiso 1 1 calc GR . . .
C19 C 0.5615(3) -0.4578(2) 0.17803(12) 0.0360(6) Uani 1 1 d . . . .
H19A H 0.6208 -0.4585 0.2089 0.054 Uiso 1 1 calc GR . . .
H19B H 0.6092 -0.5242 0.1604 0.054 Uiso 1 1 calc GR . . .
H19C H 0.4732 -0.4655 0.1910 0.054 Uiso 1 1 calc GR . . .
C20 C 0.6559(3) -0.1234(2) 0.42100(10) 0.0269(5) Uani 1 1 d . . . .
C21 C 0.7681(3) -0.2406(3) 0.41683(13) 0.0426(8) Uani 1 1 d . . . .
H21A H 0.7238 -0.2999 0.4140 0.064 Uiso 1 1 calc GR . . .
H21B H 0.8320 -0.2684 0.4494 0.064 Uiso 1 1 calc GR . . .
H21C H 0.8202 -0.2287 0.3845 0.064 Uiso 1 1 calc GR . . .
C22 C 0.5717(4) -0.1445(3) 0.47090(11) 0.0428(8) Uani 1 1 d . . . .
H22A H 0.4998 -0.0697 0.4741 0.064 Uiso 1 1 calc GR . . .
H22B H 0.6343 -0.1743 0.5039 0.064 Uiso 1 1 calc GR . . .
H22C H 0.5273 -0.2029 0.4665 0.064 Uiso 1 1 calc GR . . .
C23 C 0.7291(3) -0.0346(3) 0.42854(12) 0.0332(6) Uani 1 1 d . . . .
H23A H 0.7796 -0.0189 0.3961 0.050 Uiso 1 1 calc GR . . .
H23B H 0.7950 -0.0680 0.4605 0.050 Uiso 1 1 calc GR . . .
H23C H 0.6594 0.0396 0.4338 0.050 Uiso 1 1 calc GR . . .
C24 C -0.0044(3) 0.2933(2) 0.37499(10) 0.0237(5) Uani 1 1 d . . . .
C25 C -0.1423(3) 0.3090(3) 0.38745(13) 0.0405(7) Uani 1 1 d . . . .
H25 H -0.1949 0.2735 0.3695 0.049 Uiso 1 1 calc R . . .
C26 C -0.2042(3) 0.3756(3) 0.42560(14) 0.0452(8) Uani 1 1 d . . . .
H26 H -0.2978 0.3840 0.4341 0.054 Uiso 1 1 calc R . . .
C27 C -0.1307(3) 0.4291(3) 0.45109(12) 0.0387(7) Uani 1 1 d . . . .
H27 H -0.1740 0.4764 0.4766 0.046 Uiso 1 1 calc R . . .
C28 C 0.0062(4) 0.4146(3) 0.43982(14) 0.0466(8) Uani 1 1 d . . . .
H28 H 0.0576 0.4511 0.4578 0.056 Uiso 1 1 calc R . . .
C29 C 0.0691(3) 0.3460(3) 0.40187(13) 0.0384(7) Uani 1 1 d . . . .
H29 H 0.1638 0.3355 0.3945 0.046 Uiso 1 1 calc R . . .
C30 C 0.0908(2) 0.0511(2) 0.36552(10) 0.0228(5) Uani 1 1 d . . . .
C31 C 0.1096(3) 0.0253(3) 0.42235(11) 0.0321(6) Uani 1 1 d . . . .
H31 H 0.1120 0.0854 0.4412 0.039 Uiso 1 1 calc R . . .
C32 C 0.1248(3) -0.0875(3) 0.45137(12) 0.0389(7) Uani 1 1 d . . . .
H32 H 0.1375 -0.1042 0.4900 0.047 Uiso 1 1 calc R . . .
C33 C 0.1215(3) -0.1754(3) 0.42431(14) 0.0408(7) Uani 1 1 d . . . .
H33 H 0.1301 -0.2522 0.4443 0.049 Uiso 1 1 calc R . . .
C34 C 0.1058(3) -0.1515(3) 0.36799(14) 0.0411(7) Uani 1 1 d . . . .
H34 H 0.1056 -0.2125 0.3493 0.049 Uiso 1 1 calc R . . .
C35 C 0.0903(3) -0.0389(2) 0.33876(12) 0.0312(6) Uani 1 1 d . . . .
H35 H 0.0792 -0.0231 0.3001 0.037 Uiso 1 1 calc R . . .
C36 C -0.0958(2) 0.25833(19) 0.10301(9) 0.0167(4) Uani 1 1 d . . . .
C37 C -0.0479(2) 0.3320(2) 0.06294(10) 0.0220(5) Uani 1 1 d . . . .
H37 H 0.0468 0.3283 0.0649 0.026 Uiso 1 1 calc R . . .
C38 C -0.1383(3) 0.4099(2) 0.02072(10) 0.0244(5) Uani 1 1 d . . . .
H38 H -0.1052 0.4593 -0.0061 0.029 Uiso 1 1 calc R . . .
C39 C -0.2769(3) 0.4159(2) 0.01749(10) 0.0226(5) Uani 1 1 d . . . .
H39 H -0.3390 0.4698 -0.0112 0.027 Uiso 1 1 calc R . . .
C40 C -0.3241(2) 0.3428(2) 0.05637(10) 0.0230(5) Uani 1 1 d . . . .
H40 H -0.4185 0.3460 0.0540 0.028 Uiso 1 1 calc R . . .
C41 C -0.2341(2) 0.2646(2) 0.09900(10) 0.0201(4) Uani 1 1 d . . . .
H41 H -0.2679 0.2152 0.1255 0.024 Uiso 1 1 calc R . . .
C42 C -0.0652(2) 0.0636(2) 0.19181(9) 0.0206(5) Uani 1 1 d . . . .
C43 C -0.0448(3) -0.0474(2) 0.18025(12) 0.0311(6) Uani 1 1 d . . . .
H43 H 0.0205 -0.0756 0.1546 0.037 Uiso 1 1 calc R . . .
C44 C -0.1195(3) -0.1182(3) 0.20610(15) 0.0437(8) Uani 1 1 d . . . .
H44 H -0.1049 -0.1943 0.1980 0.052 Uiso 1 1 calc R . . .
C45 C -0.2139(3) -0.0778(3) 0.24314(14) 0.0431(8) Uani 1 1 d . . . .
H45 H -0.2643 -0.1263 0.2608 0.052 Uiso 1 1 calc R . . .
C46 C -0.2361(3) 0.0324(3) 0.25497(11) 0.0387(7) Uani 1 1 d . . . .
H46 H -0.3023 0.0599 0.2805 0.046 Uiso 1 1 calc R . . .
C47 C -0.1619(3) 0.1038(3) 0.22973(10) 0.0293(6) Uani 1 1 d . . . .
H47 H -0.1769 0.1796 0.2382 0.035 Uiso 1 1 calc R . . .
C48 C 0.3640(3) 0.2877(2) 0.18848(10) 0.0244(5) Uani 1 1 d . . . .
H48A H 0.3475 0.3742 0.1811 0.029 Uiso 1 1 calc R . . .
H48B H 0.4453 0.2481 0.2149 0.029 Uiso 1 1 calc R . . .
C49 C 0.3910(2) 0.2417(2) 0.13715(10) 0.0208(5) Uani 1 1 d . . . .
C50 C 0.3226(2) 0.3105(2) 0.08734(10) 0.0216(5) Uani 1 1 d . . . .
H50 H 0.2608 0.3888 0.0863 0.026 Uiso 1 1 calc R . . .
C51 C 0.3436(3) 0.2663(2) 0.03945(10) 0.0254(5) Uani 1 1 d . . . .
H51 H 0.2966 0.3146 0.0062 0.031 Uiso 1 1 calc R . . .
C52 C 0.4330(3) 0.1522(2) 0.04014(11) 0.0292(5) Uani 1 1 d . . . .
H52 H 0.4471 0.1216 0.0076 0.035 Uiso 1 1 calc R . . .
C53 C 0.5019(3) 0.0828(2) 0.08914(11) 0.0272(5) Uani 1 1 d . . . .
H53 H 0.5633 0.0045 0.0900 0.033 Uiso 1 1 calc R . . .
C54 C 0.4815(2) 0.1271(2) 0.13660(10) 0.0231(5) Uani 1 1 d . . . .
H54 H 0.5300 0.0786 0.1696 0.028 Uiso 1 1 calc R . . .
C55 C 0.0085(4) 0.4208(3) 0.17906(14) 0.0433(8) Uani 1 1 d . . . .
H55A H 0.0167 0.4350 0.1391 0.052 Uiso 0.579(5) 1 calc R P A 1
H55B H -0.0872 0.4217 0.1873 0.052 Uiso 0.579(5) 1 calc R P A 1
H55C H 0.0337 0.4515 0.1424 0.052 Uiso 0.421(5) 1 calc R P A 2
H55D H -0.0856 0.4137 0.1772 0.052 Uiso 0.421(5) 1 calc R P A 2
C56A C 0.0486(5) 0.5034(3) 0.20388(15) 0.0218(12) Uani 0.579(5) 1 d . P A 1
C57A C 0.1082(5) 0.5759(3) 0.16985(15) 0.0542(19) Uani 0.579(5) 1 d G P A 1
H57A H 0.1056 0.5788 0.1317 0.065 Uiso 0.579(5) 1 calc R P A 1
C58A C 0.1718(4) 0.6442(3) 0.1916(3) 0.072(3) Uani 0.579(5) 1 d G P A 1
H58A H 0.2125 0.6938 0.1684 0.087 Uiso 0.579(5) 1 calc R P A 1
C59A C 0.1757(5) 0.6400(4) 0.2474(3) 0.077(3) Uani 0.579(5) 1 d G P A 1
H59A H 0.2192 0.6866 0.2623 0.093 Uiso 0.579(5) 1 calc R P A 1
C60A C 0.1161(7) 0.5674(4) 0.28147(16) 0.073(3) Uani 0.579(5) 1 d G P A 1
H60A H 0.1188 0.5645 0.3196 0.087 Uiso 0.579(5) 1 calc R P A 1
C61A C 0.0526(6) 0.4992(4) 0.25969(14) 0.0450(16) Uani 0.579(5) 1 d G P A 1
H61A H 0.0118 0.4496 0.2829 0.054 Uiso 0.579(5) 1 calc R P A 1
C56B C 0.0250(6) 0.4903(5) 0.2207(2) 0.033(2) Uani 0.421(5) 1 d . P A 2
C57B C 0.1303(6) 0.5384(6) 0.2247(3) 0.068(3) Uani 0.421(5) 1 d G P A 2
H57B H 0.1978 0.5333 0.1981 0.081 Uiso 0.421(5) 1 calc R P A 2
C58B C 0.1369(7) 0.5941(6) 0.2678(3) 0.058(4) Uani 0.421(5) 1 d G P A 2
H58B H 0.2089 0.6269 0.2705 0.069 Uiso 0.421(5) 1 calc R P A 2
C59B C 0.0381(9) 0.6016(6) 0.3067(3) 0.079(4) Uani 0.421(5) 1 d G P A 2
H59B H 0.0426 0.6396 0.3361 0.094 Uiso 0.421(5) 1 calc R P A 2
C60B C -0.0672(8) 0.5535(5) 0.3027(2) 0.067(3) Uani 0.421(5) 1 d G P A 2
H60B H -0.1347 0.5587 0.3293 0.080 Uiso 0.421(5) 1 calc R P A 2
C61B C -0.0738(6) 0.4979(5) 0.2596(2) 0.043(2) Uani 0.421(5) 1 d G P A 2
H61B H -0.1458 0.4650 0.2569 0.052 Uiso 0.421(5) 1 calc R P A 2
C81 C -0.0421(8) 0.9289(7) 0.0255(4) 0.034(2) Uani 0.5 1 d . P B -3
C82 C 0.0927(8) 0.8938(9) 0.0080(4) 0.0279(18) Uani 0.5 1 d G P B -3
H82 H 0.1498 0.8128 0.0170 0.034 Uiso 0.5 1 calc R P B -3
C83 C 0.1439(11) 0.9771(11) -0.0226(5) 0.049(3) Uani 0.5 1 d G P B -3
H83 H 0.2359 0.9530 -0.0345 0.059 Uiso 0.5 1 calc R P B -3
C84 C 0.0603(14) 1.0956(11) -0.0356(5) 0.055(4) Uani 0.5 1 d G P B -3
H84 H 0.0953 1.1525 -0.0565 0.065 Uiso 0.5 1 calc R P B -3
C85 C -0.0744(13) 1.1308(8) -0.0181(4) 0.057(4) Uani 0.5 1 d G P B -3
H85 H -0.1315 1.2118 -0.0270 0.068 Uiso 0.5 1 calc R P B -3
C86 C -0.1256(10) 1.0475(7) 0.0125(4) 0.048(3) Uani 0.5 1 d G P B -3
H86 H -0.2177 1.0715 0.0244 0.058 Uiso 0.5 1 calc R P B -3
C87 C -0.0997(12) 0.8389(11) 0.0572(4) 0.079(3) Uani 0.5 1 d . P B -3
H87A H -0.1483 0.8105 0.0320 0.118 Uiso 0.5 1 calc GR P B -3
H87B H -0.1651 0.8755 0.0827 0.118 Uiso 0.5 1 calc GR P B -3
H87C H -0.0231 0.7720 0.0774 0.118 Uiso 0.5 1 calc GR P B -3
C71 C 0.4809(3) 0.4183(3) 0.35187(12) 0.0347(6) Uani 1 1 d . . . .
C72 C 0.4460(3) 0.3701(3) 0.40260(12) 0.0340(6) Uani 1 1 d . . . .
H72 H 0.4495 0.2897 0.4101 0.041 Uiso 1 1 calc R . . .
C73 C 0.4064(3) 0.4378(3) 0.44228(12) 0.0377(7) Uani 1 1 d . . . .
H73 H 0.3830 0.4034 0.4767 0.045 Uiso 1 1 calc R . . .
C74 C 0.4006(3) 0.5544(3) 0.43217(13) 0.0390(7) Uani 1 1 d . . . .
H74 H 0.3742 0.6004 0.4596 0.047 Uiso 1 1 calc R . . .
C75 C 0.4338(3) 0.6044(3) 0.38160(14) 0.0401(7) Uani 1 1 d . . . .
H75 H 0.4290 0.6851 0.3741 0.048 Uiso 1 1 calc R . . .
C76 C 0.4737(3) 0.5366(3) 0.34241(13) 0.0395(7) Uani 1 1 d . . . .
H76 H 0.4970 0.5714 0.3080 0.047 Uiso 1 1 calc R . . .
C77 C 0.5238(4) 0.3455(4) 0.30869(13) 0.0520(9) Uani 1 1 d . . . .
H77A H 0.5499 0.2611 0.3254 0.078 Uiso 1 1 calc GR . . .
H77B H 0.6037 0.3612 0.2909 0.078 Uiso 1 1 calc GR . . .
H77C H 0.4458 0.3667 0.2816 0.078 Uiso 1 1 calc GR . . .

loop_
_atom_site_aniso_label
_atom_site_aniso_U_11
_atom_site_aniso_U_22
_atom_site_aniso_U_33
_atom_site_aniso_U_23
_atom_site_aniso_U_13
_atom_site_aniso_U_12
Hf 0.01799(5) 0.01540(5) 0.01496(5) -0.00442(3) 0.00001(3) -0.00324(3)
P1 0.0139(2) 0.0174(3) 0.0147(2) -0.0027(2) 0.0011(2) -0.0039(2)
P2 0.0205(3) 0.0219(3) 0.0186(3) -0.0063(2) 0.0026(2) -0.0043(2)
N1 0.0156(9) 0.0177(9) 0.0145(8) -0.0046(7) 0.0012(7) -0.0041(7)
C2 0.0151(10) 0.0169(10) 0.0143(10) -0.0037(8) 0.0039(8) -0.0058(8)
C3 0.0141(9) 0.0167(10) 0.0146(10) -0.0014(8) 0.0019(8) -0.0053(8)
C4 0.0206(11) 0.0198(11) 0.0151(10) -0.0049(8) 0.0002(8) -0.0071(9)
C5 0.0223(11) 0.0184(11) 0.0190(11) -0.0061(9) 0.0013(9) -0.0047(9)
C6 0.0194(11) 0.0166(11) 0.0191(11) -0.0028(8) -0.0007(8) -0.0029(9)
C7 0.0165(10) 0.0178(11) 0.0141(10) -0.0020(8) 0.0015(8) -0.0064(8)
C8 0.0163(10) 0.0186(11) 0.0142(10) -0.0036(8) 0.0038(8) -0.0069(8)
C9 0.0191(10) 0.0173(11) 0.0150(10) -0.0004(8) 0.0013(8) -0.0056(9)
C10 0.0224(11) 0.0220(11) 0.0129(10) -0.0006(8) 0.0002(8) -0.0088(9)
C11 0.0241(11) 0.0226(12) 0.0140(10) -0.0063(8) 0.0030(8) -0.0091(9)
C12 0.0180(10) 0.0193(11) 0.0157(10) -0.0057(8) 0.0042(8) -0.0058(9)
C13 0.0164(10) 0.0205(11) 0.0118(9) -0.0027(8) 0.0017(8) -0.0059(8)
C14 0.0157(10) 0.0193(11) 0.0134(9) -0.0034(8) 0.0022(8) -0.0053(8)
C15 0.0201(11) 0.0199(11) 0.0187(11) -0.0077(9) 0.0018(8) -0.0054(9)
C16 0.0313(13) 0.0212(12) 0.0229(12) -0.0100(10) -0.0029(10) 0.0015(10)
C17 0.0412(16) 0.0334(15) 0.0342(15) -0.0210(12) -0.0097(12) 0.0046(13)
C18 0.0320(14) 0.0363(16) 0.0267(13) -0.0115(11) 0.0040(11) 0.0028(12)
C19 0.0492(17) 0.0188(13) 0.0353(15) -0.0093(11) -0.0022(13) -0.0029(12)
C20 0.0334(13) 0.0268(13) 0.0170(11) -0.0023(9) -0.0067(10) -0.0062(11)
C21 0.0486(18) 0.0341(16) 0.0325(15) -0.0060(12) -0.0219(13) 0.0031(14)
C22 0.062(2) 0.0476(19) 0.0176(13) 0.0043(12) -0.0034(13) -0.0228(16)
C23 0.0309(14) 0.0358(15) 0.0302(14) -0.0065(11) -0.0113(11) -0.0073(12)
C24 0.0221(11) 0.0232(12) 0.0207(11) -0.0062(9) 0.0024(9) 0.0002(9)
C25 0.0237(13) 0.059(2) 0.0427(17) -0.0256(15) 0.0065(12) -0.0101(13)
C26 0.0253(14) 0.065(2) 0.0424(17) -0.0229(16) 0.0105(12) -0.0039(14)
C27 0.0433(17) 0.0337(16) 0.0307(14) -0.0144(12) 0.0108(12) 0.0030(13)
C28 0.0482(19) 0.058(2) 0.0472(19) -0.0350(17) 0.0168(15) -0.0224(16)
C29 0.0315(14) 0.0516(19) 0.0401(16) -0.0276(14) 0.0145(12) -0.0145(13)
C30 0.0179(11) 0.0250(12) 0.0241(12) -0.0037(9) 0.0032(9) -0.0059(9)
C31 0.0360(15) 0.0325(15) 0.0265(13) -0.0046(11) 0.0030(11) -0.0105(12)
C32 0.0396(16) 0.0400(17) 0.0291(14) 0.0041(12) 0.0051(12) -0.0087(13)
C33 0.0361(16) 0.0262(15) 0.0517(19) 0.0033(13) 0.0073(14) -0.0054(12)
C34 0.0472(18) 0.0261(15) 0.0480(18) -0.0094(13) 0.0029(14) -0.0083(13)
C35 0.0308(14) 0.0283(14) 0.0320(14) -0.0074(11) 0.0017(11) -0.0058(11)
C36 0.0179(10) 0.0145(10) 0.0146(10) -0.0042(8) -0.0048(8) -0.0003(8)
C37 0.0159(10) 0.0258(12) 0.0227(11) -0.0004(9) -0.0014(9) -0.0072(9)
C38 0.0259(12) 0.0236(12) 0.0215(11) 0.0026(9) -0.0012(9) -0.0092(10)
C39 0.0225(11) 0.0181(11) 0.0239(12) -0.0030(9) -0.0061(9) -0.0026(9)
C40 0.0163(10) 0.0235(12) 0.0278(12) -0.0059(10) -0.0029(9) -0.0044(9)
C41 0.0172(10) 0.0203(11) 0.0221(11) -0.0049(9) 0.0010(8) -0.0050(9)
C42 0.0164(10) 0.0270(12) 0.0153(10) 0.0019(9) 0.0007(8) -0.0065(9)
C43 0.0249(13) 0.0276(14) 0.0401(15) -0.0029(11) 0.0101(11) -0.0101(11)
C44 0.0338(16) 0.0328(16) 0.063(2) 0.0016(15) 0.0096(14) -0.0154(13)
C45 0.0308(15) 0.0483(19) 0.0453(18) 0.0122(14) 0.0055(13) -0.0184(14)
C46 0.0247(13) 0.068(2) 0.0195(12) 0.0006(13) 0.0064(10) -0.0146(14)
C47 0.0240(12) 0.0422(16) 0.0211(12) -0.0063(11) 0.0037(10) -0.0099(11)
C48 0.0281(12) 0.0238(12) 0.0235(12) -0.0045(9) -0.0001(10) -0.0117(10)
C49 0.0176(10) 0.0244(12) 0.0229(11) -0.0016(9) 0.0025(9) -0.0122(9)
C50 0.0199(11) 0.0202(12) 0.0241(12) -0.0002(9) 0.0017(9) -0.0081(9)
C51 0.0242(12) 0.0305(13) 0.0210(11) 0.0009(10) 0.0019(9) -0.0116(10)
C52 0.0316(13) 0.0345(15) 0.0264(13) -0.0098(11) 0.0104(10) -0.0155(12)
C53 0.0208(12) 0.0251(13) 0.0342(14) -0.0040(10) 0.0090(10) -0.0070(10)
C54 0.0181(11) 0.0248(12) 0.0253(12) 0.0014(9) 0.0021(9) -0.0090(9)
C55 0.0486(18) 0.0258(15) 0.0449(18) -0.0125(13) -0.0196(14) 0.0051(13)
C56A 0.023(2) 0.015(2) 0.020(3) 0.0007(19) -0.0016(19) 0.0019(18)
C57A 0.075(4) 0.021(3) 0.062(4) -0.010(3) 0.041(4) -0.009(3)
C58A 0.040(3) 0.023(3) 0.151(9) -0.016(4) 0.036(4) -0.009(3)
C59A 0.056(5) 0.034(4) 0.141(9) -0.008(5) -0.042(5) -0.018(3)
C60A 0.134(10) 0.032(4) 0.047(4) 0.001(3) -0.031(5) -0.024(5)
C61A 0.088(5) 0.025(3) 0.022(3) -0.0010(19) 0.001(3) -0.020(3)
C56B 0.040(5) 0.011(3) 0.037(6) 0.005(3) -0.011(4) 0.000(3)
C57B 0.051(5) 0.034(5) 0.116(10) -0.041(6) -0.014(6) 0.004(4)
C58B 0.040(5) 0.049(7) 0.093(9) -0.013(6) -0.020(5) -0.027(5)
C59B 0.104(10) 0.045(6) 0.081(8) -0.029(6) -0.026(7) -0.008(6)
C60B 0.117(9) 0.035(5) 0.041(5) -0.010(4) 0.002(5) -0.015(5)
C61B 0.061(5) 0.022(3) 0.038(4) -0.009(3) -0.008(4) 0.000(3)
C81 0.038(4) 0.047(6) 0.027(5) -0.017(4) 0.005(3) -0.020(4)
C82 0.021(3) 0.024(4) 0.036(4) -0.012(3) -0.004(3) 0.001(3)
C83 0.055(6) 0.057(6) 0.047(5) -0.026(4) 0.017(4) -0.027(5)
C84 0.106(10) 0.042(5) 0.028(5) -0.007(4) 0.000(5) -0.041(6)
C85 0.074(8) 0.041(6) 0.046(7) -0.024(5) -0.023(5) 0.000(5)
C86 0.027(4) 0.059(8) 0.057(7) -0.047(6) -0.010(4) 0.008(5)
C87 0.102(7) 0.120(9) 0.060(5) -0.045(6) 0.031(5) -0.082(7)
C71 0.0379(15) 0.0424(17) 0.0286(14) -0.0060(12) -0.0004(11) -0.0201(13)
C72 0.0362(15) 0.0323(15) 0.0359(15) -0.0022(12) 0.0041(12) -0.0171(12)
C73 0.0364(15) 0.0379(16) 0.0331(15) 0.0004(12) 0.0100(12) -0.0091(13)
C74 0.0348(15) 0.0374(17) 0.0422(17) -0.0110(13) 0.0080(13) -0.0068(13)
C75 0.0384(16) 0.0301(15) 0.0505(19) -0.0013(13) 0.0027(14) -0.0131(13)
C76 0.0451(17) 0.0419(17) 0.0322(15) 0.0045(13) 0.0005(13) -0.0219(14)
C77 0.077(3) 0.063(2) 0.0315(16) -0.0151(16) 0.0077(16) -0.041(2)

loop_
_atom_type_symbol
_atom_type_description
_atom_type_scat_dispersion_real
_atom_type_scat_dispersion_imag
_atom_type_scat_source
C C 0.0033 0.0016 'International Tables Vol C Tables 4.2.6.8 and 6.1.1.4'
H H 0.0000 0.0000 'International Tables Vol C Tables 4.2.6.8 and 6.1.1.4'
Hf Hf -0.5830 6.1852 'International Tables Vol C Tables 4.2.6.8 and 6.1.1.4'
N N 0.0061 0.0033 'International Tables Vol C Tables 4.2.6.8 and 6.1.1.4'
P P 0.1023 0.0942 'International Tables Vol C Tables 4.2.6.8 and 6.1.1.4'

loop_
_exptl_crystal_face_index_h
_exptl_crystal_face_index_k
_exptl_crystal_face_index_l
_exptl_crystal_face_perp_dist
_exptl_oxdiff_crystal_face_indexfrac_h
_exptl_oxdiff_crystal_face_indexfrac_k
_exptl_oxdiff_crystal_face_indexfrac_l
_exptl_oxdiff_crystal_face_x
_exptl_oxdiff_crystal_face_y
_exptl_oxdiff_crystal_face_z
0 -1 -35 0.0288 0.0021 -0.9899 -34.9910 -0.9914 0.1304 0.0164
6 -12 -12 0.0758 6.0003 -11.9979 -12.0103 -0.2062 0.2656 -0.9348
9 5 -25 0.0865 8.9993 5.0060 -24.9908 -0.6465 0.7332 0.0209
-8 -9 23 0.1197 -7.9991 -9.0057 22.9871 0.6241 -0.7156 -0.2991
-12 -13 -6 0.1157 -11.9964 -12.9968 -6.0073 -0.2209 -0.9004 -0.3283
-5 13 3 0.0970 -5.0000 13.0003 3.0135 -0.0456 -0.1526 0.9781
0 2 35 0.0767 -0.0022 1.9900 34.9920 0.9854 -0.1171 0.0448
-3 15 2 0.1110 -3.0005 15.0004 2.0152 -0.0648 0.0034 1.0270
3 -15 -13 0.0955 3.0012 -14.9972 -13.0120 -0.2486 0.0418 -1.0026
2 -9 24 0.1029 1.9988 -9.0075 23.9837 0.7591 -0.0930 -0.6796
-1 7 34 0.0688 -1.0023 6.9906 33.9975 0.9163 -0.1091 0.3908
6 -12 -3 0.0820 5.9998 -12.0005 -3.0129 0.0503 0.2286 -0.9547
12 14 6 0.1264 11.9963 13.9968 6.0083 0.2149 0.9137 0.3895

loop_
_geom_angle_atom_site_label_1
_geom_angle_atom_site_label_2
_geom_angle_atom_site_label_3
_geom_angle
P1 Hf P2 101.634(17)
P1 Hf C56B 109.87(11)
N1 Hf P1 71.38(5)
N1 Hf P2 85.71(5)
N1 Hf C15 80.90(8)
N1 Hf C48 91.90(8)
N1 Hf C55 150.66(9)
N1 Hf C56B 172.89(13)
C15 Hf P1 135.11(6)
C15 Hf P2 40.38(6)
C15 Hf C56B 93.87(12)
C48 Hf P1 117.18(6)
C48 Hf P2 138.08(6)
C48 Hf C15 97.89(9)
C48 Hf C55 98.28(12)
C48 Hf C56B 93.59(14)
C55 Hf P1 79.51(8)
C55 Hf P2 104.01(10)
C55 Hf C15 124.31(10)
C55 Hf C56B 32.27(13)
C56B Hf P2 87.19(12)
C14 P1 Hf 106.44(7)
C36 P1 Hf 120.12(7)
C36 P1 C14 101.68(10)
C42 P1 Hf 118.36(8)
C42 P1 C14 104.83(11)
C42 P1 C36 103.26(11)
C15 P2 Hf 53.85(7)
C24 P2 Hf 131.35(9)
C24 P2 C15 106.44(11)
C30 P2 Hf 125.86(8)
C30 P2 C15 108.25(11)
C30 P2 C24 101.89(11)
C2 N1 Hf 144.31(15)
C2 N1 C13 104.20(17)
C13 N1 Hf 108.89(14)
N1 C2 C7 111.25(19)
C3 C2 N1 127.8(2)
C3 C2 C7 120.7(2)
C2 C3 C4 117.2(2)
C2 C3 C14 122.6(2)
C4 C3 C14 120.09(19)
C3 C4 H4 118.2
C3 C4 C5 123.7(2)
C5 C4 H4 118.2
C4 C5 C16 122.2(2)
C6 C5 C4 117.9(2)
C6 C5 C16 119.7(2)
C5 C6 H6 119.9
C7 C6 C5 120.3(2)
C7 C6 H6 119.9
C2 C7 C8 106.30(19)
C6 C7 C2 120.2(2)
C6 C7 C8 133.3(2)
C9 C8 C7 135.3(2)
C13 C8 C7 105.55(19)
C13 C8 C9 119.1(2)
C8 C9 H9 120.3
C10 C9 C8 119.5(2)
C10 C9 H9 120.3
C9 C10 C11 119.2(2)
C9 C10 C20 122.0(2)
C11 C10 C20 118.7(2)
C10 C11 H11 118.6
C12 C11 C10 122.8(2)
C12 C11 H11 118.6
C11 C12 C13 116.0(2)
C11 C12 C15 127.2(2)
C13 C12 C15 116.8(2)
C8 C13 N1 112.68(19)
C8 C13 C12 123.3(2)
C12 C13 N1 124.0(2)
P1 C14 H14A 108.5
P1 C14 H14B 108.5
C3 C14 P1 114.98(15)
C3 C14 H14A 108.5
C3 C14 H14B 108.5
H14A C14 H14B 107.5
Hf C15 H15 125.6(18)
P2 C15 Hf 85.77(9)
P2 C15 H15 112.8(18)
C12 C15 Hf 104.30(14)
C12 C15 P2 113.49(17)
C12 C15 H15 112.4(18)
C17 C16 C5 111.9(2)
C17 C16 C18 108.2(2)
C18 C16 C5 108.6(2)
C19 C16 C5 110.8(2)
C19 C16 C17 108.2(2)
C19 C16 C18 109.1(2)
C16 C17 H17A 109.5
C16 C17 H17B 109.5
C16 C17 H17C 109.5
H17A C17 H17B 109.5
H17A C17 H17C 109.5
H17B C17 H17C 109.5
C16 C18 H18A 109.5
C16 C18 H18B 109.5
C16 C18 H18C 109.5
H18A C18 H18B 109.5
H18A C18 H18C 109.5
H18B C18 H18C 109.5
C16 C19 H19A 109.5
C16 C19 H19B 109.5
C16 C19 H19C 109.5
H19A C19 H19B 109.5
H19A C19 H19C 109.5
H19B C19 H19C 109.5
C10 C20 C22 108.0(2)
C21 C20 C10 112.0(2)
C21 C20 C22 108.8(2)
C21 C20 C23 108.1(2)
C23 C20 C10 110.3(2)
C23 C20 C22 109.6(2)
C20 C21 H21A 109.5
C20 C21 H21B 109.5
C20 C21 H21C 109.5
H21A C21 H21B 109.5
H21A C21 H21C 109.5
H21B C21 H21C 109.5
C20 C22 H22A 109.5
C20 C22 H22B 109.5
C20 C22 H22C 109.5
H22A C22 H22B 109.5
H22A C22 H22C 109.5
H22B C22 H22C 109.5
C20 C23 H23A 109.5
C20 C23 H23B 109.5
C20 C23 H23C 109.5
H23A C23 H23B 109.5
H23A C23 H23C 109.5
H23B C23 H23C 109.5
C25 C24 P2 117.5(2)
C29 C24 P2 124.4(2)
C29 C24 C25 118.0(2)
C24 C25 H25 119.4
C26 C25 C24 121.2(3)
C26 C25 H25 119.4
C25 C26 H26 120.0
C27 C26 C25 120.1(3)
C27 C26 H26 120.0
C26 C27 H27 120.0
C26 C27 C28 120.0(3)
C28 C27 H27 120.0
C27 C28 H28 120.1
C27 C28 C29 119.8(3)
C29 C28 H28 120.1
C24 C29 C28 120.9(3)
C24 C29 H29 119.6
C28 C29 H29 119.6
C31 C30 P2 121.8(2)
C35 C30 P2 119.5(2)
C35 C30 C31 118.8(2)
C30 C31 H31 119.8
C32 C31 C30 120.5(3)
C32 C31 H31 119.8
C31 C32 H32 119.9
C33 C32 C31 120.1(3)
C33 C32 H32 119.9
C32 C33 H33 120.0
C32 C33 C34 119.9(3)
C34 C33 H33 120.0
C33 C34 H34 119.9
C33 C34 C35 120.2(3)
C35 C34 H34 119.9
C30 C35 H35 119.8
C34 C35 C30 120.5(3)
C34 C35 H35 119.8
C37 C36 P1 118.12(17)
C41 C36 P1 123.17(18)
C41 C36 C37 118.7(2)
C36 C37 H37 119.8
C38 C37 C36 120.4(2)
C38 C37 H37 119.8
C37 C38 H38 119.9
C37 C38 C39 120.2(2)
C39 C38 H38 119.9
C38 C39 H39 120.2
C40 C39 C38 119.6(2)
C40 C39 H39 120.2
C39 C40 H40 119.7
C39 C40 C41 120.6(2)
C41 C40 H40 119.7
C36 C41 C40 120.5(2)
C36 C41 H41 119.7
C40 C41 H41 119.7
C43 C42 P1 121.48(18)
C43 C42 C47 119.0(2)
C47 C42 P1 119.5(2)
C42 C43 H43 119.8
C42 C43 C44 120.4(3)
C44 C43 H43 119.8
C43 C44 H44 120.0
C45 C44 C43 120.0(3)
C45 C44 H44 120.0
C44 C45 H45 119.8
C44 C45 C46 120.4(3)
C46 C45 H45 119.8
C45 C46 H46 119.9
C45 C46 C47 120.3(3)
C47 C46 H46 119.9
C42 C47 H47 120.1
C46 C47 C42 119.8(3)
C46 C47 H47 120.1
Hf C48 H48A 110.1
Hf C48 H48B 110.1
H48A C48 H48B 108.5
C49 C48 Hf 107.79(15)
C49 C48 H48A 110.1
C49 C48 H48B 110.1
C50 C49 C48 121.1(2)
C54 C49 C48 121.7(2)
C54 C49 C50 117.2(2)
C49 C50 H50 119.3
C51 C50 C49 121.4(2)
C51 C50 H50 119.3
C50 C51 H51 119.9
C52 C51 C50 120.2(2)
C52 C51 H51 119.9
C51 C52 H52 120.4
C51 C52 C53 119.2(2)
C53 C52 H52 120.4
C52 C53 H53 119.7
C54 C53 C52 120.5(2)
C54 C53 H53 119.7
C49 C54 H54 119.3
C53 C54 C49 121.5(2)
C53 C54 H54 119.3
Hf C55 H55A 112.1
Hf C55 H55B 112.1
Hf C55 H55C 113.0
Hf C55 H55D 113.0
H55A C55 H55B 109.7
H55C C55 H55D 110.4
C56A C55 Hf 98.4(2)
C56A C55 H55A 112.1
C56A C55 H55B 112.1
C56B C55 Hf 93.6(3)
C56B C55 H55C 113.0
C56B C55 H55D 113.0
C57A C56A C55 115.5(3)
C57A C56A C61A 120.0
C61A C56A C55 123.5(3)
C56A C57A H57A 120.0
C56A C57A C58A 120.0
C58A C57A H57A 120.0
C57A C58A H58A 120.0
C59A C58A C57A 120.0
C59A C58A H58A 120.0
C58A C59A H59A 120.0
C58A C59A C60A 120.0
C60A C59A H59A 120.0
C59A C60A H60A 120.0
C59A C60A C61A 120.0
C61A C60A H60A 120.0
C56A C61A H61A 120.0
C60A C61A C56A 120.0
C60A C61A H61A 120.0
C55 C56B Hf 54.1(2)
C57B C56B Hf 102.8(3)
C57B C56B C55 126.6(4)
C57B C56B C61B 120.0
C61B C56B Hf 109.0(3)
C61B C56B C55 113.3(4)
C56B C57B H57B 120.0
C56B C57B C58B 120.0
C58B C57B H57B 120.0
C57B C58B H58B 120.0
C59B C58B C57B 120.0
C59B C58B H58B 120.0
C58B C59B H59B 120.0
C60B C59B C58B 120.0
C60B C59B H59B 120.0
C59B C60B H60B 120.0
C59B C60B C61B 120.0
C61B C60B H60B 120.0
C56B C61B H61B 120.0
C60B C61B C56B 120.0
C60B C61B H61B 120.0
C82 C81 C86 120.0
C82 C81 C87 120.3(6)
C86 C81 C87 119.6(6)
C81 C82 H82 120.0
C83 C82 C81 120.0
C83 C82 H82 120.0
C82 C83 H83 120.0
C82 C83 C84 120.0
C84 C83 H83 120.0
C83 C84 H84 120.0
C83 C84 C85 120.0
C85 C84 H84 120.0
C84 C85 H85 120.0
C86 C85 C84 120.0
C86 C85 H85 120.0
C81 C86 H86 120.0
C85 C86 C81 120.0
C85 C86 H86 120.0
C81 C87 H87A 109.5
C81 C87 H87B 109.5
C81 C87 H87C 109.5
H87A C87 H87B 109.5
H87A C87 H87C 109.5
H87B C87 H87C 109.5
C72 C71 C76 117.7(3)
C72 C71 C77 121.2(3)
C76 C71 C77 121.1(3)
C71 C72 H72 119.5
C73 C72 C71 120.9(3)
C73 C72 H72 119.5
C72 C73 H73 119.8
C74 C73 C72 120.5(3)
C74 C73 H73 119.8
C73 C74 H74 120.3
C73 C74 C75 119.5(3)
C75 C74 H74 120.3
C74 C75 H75 120.1
C76 C75 C74 119.8(3)
C76 C75 H75 120.1
C71 C76 H76 119.2
C75 C76 C71 121.7(3)
C75 C76 H76 119.2
C71 C77 H77A 109.5
C71 C77 H77B 109.5
C71 C77 H77C 109.5
H77A C77 H77B 109.5
H77A C77 H77C 109.5
H77B C77 H77C 109.5

loop_
_geom_bond_atom_site_label_1
_geom_bond_atom_site_label_2
_geom_bond_distance
Hf P1 2.7937(6)
Hf P2 2.8322(6)
Hf N1 2.1298(19)
Hf C15 2.293(2)
Hf C48 2.253(2)
Hf C55 2.283(3)
Hf C56B 2.811(5)
P1 C14 1.841(2)
P1 C36 1.831(2)
P1 C42 1.820(2)
P2 C15 1.840(2)
P2 C24 1.831(2)
P2 C30 1.829(3)
N1 C2 1.403(3)
N1 C13 1.411(3)
C2 C3 1.395(3)
C2 C7 1.419(3)
C3 C4 1.397(3)
C3 C14 1.512(3)
C4 H4 0.9500
C4 C5 1.404(3)
C5 C6 1.399(3)
C5 C16 1.541(3)
C6 H6 0.9500
C6 C7 1.394(3)
C7 C8 1.448(3)
C8 C9 1.404(3)
C8 C13 1.395(3)
C9 H9 0.9500
C9 C10 1.394(3)
C10 C11 1.415(3)
C10 C20 1.536(3)
C11 H11 0.9500
C11 C12 1.387(3)
C12 C13 1.402(3)
C12 C15 1.496(3)
C14 H14A 0.9900
C14 H14B 0.9900
C15 H15 0.93(3)
C16 C17 1.535(4)
C16 C18 1.536(4)
C16 C19 1.532(4)
C17 H17A 0.9800
C17 H17B 0.9800
C17 H17C 0.9800
C18 H18A 0.9800
C18 H18B 0.9800
C18 H18C 0.9800
C19 H19A 0.9800
C19 H19B 0.9800
C19 H19C 0.9800
C20 C21 1.529(4)
C20 C22 1.541(4)
C20 C23 1.536(4)
C21 H21A 0.9800
C21 H21B 0.9800
C21 H21C 0.9800
C22 H22A 0.9800
C22 H22B 0.9800
C22 H22C 0.9800
C23 H23A 0.9800
C23 H23B 0.9800
C23 H23C 0.9800
C24 C25 1.393(4)
C24 C29 1.381(4)
C25 H25 0.9500
C25 C26 1.385(4)
C26 H26 0.9500
C26 C27 1.369(5)
C27 H27 0.9500
C27 C28 1.379(5)
C28 H28 0.9500
C28 C29 1.399(4)
C29 H29 0.9500
C30 C31 1.399(4)
C30 C35 1.390(4)
C31 H31 0.9500
C31 C32 1.385(4)
C32 H32 0.9500
C32 C33 1.380(5)
C33 H33 0.9500
C33 C34 1.385(5)
C34 H34 0.9500
C34 C35 1.385(4)
C35 H35 0.9500
C36 C37 1.410(3)
C36 C41 1.386(3)
C37 H37 0.9500
C37 C38 1.386(3)
C38 H38 0.9500
C38 C39 1.389(3)
C39 H39 0.9500
C39 C40 1.384(4)
C40 H40 0.9500
C40 C41 1.393(3)
C41 H41 0.9500
C42 C43 1.385(4)
C42 C47 1.400(3)
C43 H43 0.9500
C43 C44 1.396(4)
C44 H44 0.9500
C44 C45 1.371(5)
C45 H45 0.9500
C45 C46 1.375(5)
C46 H46 0.9500
C46 C47 1.392(4)
C47 H47 0.9500
C48 H48A 0.9900
C48 H48B 0.9900
C48 C49 1.487(3)
C49 C50 1.406(3)
C49 C54 1.400(3)
C50 H50 0.9500
C50 C51 1.393(4)
C51 H51 0.9500
C51 C52 1.386(4)
C52 H52 0.9500
C52 C53 1.393(4)
C53 H53 0.9500
C53 C54 1.384(4)
C54 H54 0.9500
C55 H55A 0.9900
C55 H55B 0.9900
C55 H55C 0.9900
C55 H55D 0.9900
C55 C56A 1.439(4)
C55 C56B 1.504(5)
C56A C57A 1.3900
C56A C61A 1.3900
C57A H57A 0.9500
C57A C58A 1.3900
C58A H58A 0.9500
C58A C59A 1.3900
C59A H59A 0.9500
C59A C60A 1.3900
C60A H60A 0.9500
C60A C61A 1.3900
C61A H61A 0.9500
C56B C57B 1.3900
C56B C61B 1.3900
C57B H57B 0.9500
C57B C58B 1.3900
C58B H58B 0.9500
C58B C59B 1.3900
C59B H59B 0.9500
C59B C60B 1.3900
C60B H60B 0.9500
C60B C61B 1.3900
C61B H61B 0.9500
C81 C82 1.3900
C81 C86 1.3900
C81 C87 1.502(10)
C82 H82 0.9500
C82 C83 1.3900
C83 H83 0.9500
C83 C84 1.3900
C84 H84 0.9500
C84 C85 1.3900
C85 H85 0.9500
C85 C86 1.3900
C86 H86 0.9500
C87 H87A 0.9800
C87 H87B 0.9800
C87 H87C 0.9800
C71 C72 1.390(4)
C71 C76 1.392(4)
C71 C77 1.500(4)
C72 H72 0.9500
C72 C73 1.385(4)
C73 H73 0.9500
C73 C74 1.376(4)
C74 H74 0.9500
C74 C75 1.388(4)
C75 H75 0.9500
C75 C76 1.376(5)
C76 H76 0.9500
C77 H77A 0.9800
C77 H77B 0.9800
C77 H77C 0.9800
C56A Hf 2.870(4)

loop_
_geom_torsion_atom_site_label_1
_geom_torsion_atom_site_label_2
_geom_torsion_atom_site_label_3
_geom_torsion_atom_site_label_4
_geom_torsion
Hf P1 C14 C3 59.91(17)
Hf P1 C36 C37 55.7(2)
Hf P1 C36 C41 -124.21(18)
Hf P1 C42 C43 -127.2(2)
Hf P1 C42 C47 53.8(2)
Hf P2 C15 C12 -103.76(17)
Hf P2 C24 C25 118.0(2)
Hf P2 C24 C29 -64.4(3)
Hf P2 C30 C31 143.66(19)
Hf P2 C30 C35 -35.7(2)
Hf N1 C2 C3 -18.4(4)
Hf N1 C2 C7 156.51(19)
Hf N1 C13 C8 -166.20(15)
Hf N1 C13 C12 14.1(3)
Hf C48 C49 C50 85.1(2)
Hf C48 C49 C54 -92.7(2)
Hf C55 C56A C57A 109.7(2)
Hf C55 C56A C61A -59.0(4)
Hf C55 C56B C57B 78.7(4)
Hf C55 C56B C61B -97.3(3)
Hf C56B C57B C58B -121.1(3)
Hf C56B C61B C60B 118.0(3)
P1 C36 C37 C38 -179.31(19)
P1 C36 C41 C40 179.51(18)
P1 C42 C43 C44 -179.1(2)
P1 C42 C47 C46 178.8(2)
P2 C24 C25 C26 177.8(3)
P2 C24 C29 C28 -178.5(3)
P2 C30 C31 C32 179.5(2)
P2 C30 C35 C34 -179.6(2)
N1 C2 C3 C4 174.4(2)
N1 C2 C3 C14 -0.8(3)
N1 C2 C7 C6 -174.1(2)
N1 C2 C7 C8 1.5(2)
C2 N1 C13 C8 0.2(2)
C2 N1 C13 C12 -179.5(2)
C2 C3 C4 C5 -1.2(3)
C2 C3 C14 P1 -31.4(3)
C2 C7 C8 C9 -178.7(2)
C2 C7 C8 C13 -1.3(2)
C3 C2 C7 C6 1.3(3)
C3 C2 C7 C8 176.90(19)
C3 C4 C5 C6 1.2(4)
C3 C4 C5 C16 -174.3(2)
C4 C3 C14 P1 153.45(17)
C4 C5 C6 C7 0.1(3)
C4 C5 C16 C17 -16.0(4)
C4 C5 C16 C18 103.3(3)
C4 C5 C16 C19 -136.9(3)
C5 C6 C7 C2 -1.3(3)
C5 C6 C7 C8 -175.5(2)
C6 C5 C16 C17 168.6(2)
C6 C5 C16 C18 -72.0(3)
C6 C5 C16 C19 47.7(3)
C6 C7 C8 C9 -3.9(4)
C6 C7 C8 C13 173.5(2)
C7 C2 C3 C4 -0.1(3)
C7 C2 C3 C14 -175.37(19)
C7 C8 C9 C10 176.3(2)
C7 C8 C13 N1 0.7(2)
C7 C8 C13 C12 -179.6(2)
C8 C9 C10 C11 2.2(3)
C8 C9 C10 C20 179.8(2)
C9 C8 C13 N1 178.59(19)
C9 C8 C13 C12 -1.7(3)
C9 C10 C11 C12 -1.1(3)
C9 C10 C20 C21 9.8(4)
C9 C10 C20 C22 -110.0(3)
C9 C10 C20 C23 130.3(2)
C10 C11 C12 C13 -1.2(3)
C10 C11 C12 C15 177.0(2)
C11 C10 C20 C21 -172.5(2)
C11 C10 C20 C22 67.6(3)
C11 C10 C20 C23 -52.1(3)
C11 C12 C13 N1 -177.7(2)
C11 C12 C13 C8 2.6(3)
C11 C12 C15 Hf 163.9(2)
C11 C12 C15 P2 -104.5(2)
C13 N1 C2 C3 -176.0(2)
C13 N1 C2 C7 -1.1(2)
C13 C8 C9 C10 -0.8(3)
C13 C12 C15 Hf -17.9(2)
C13 C12 C15 P2 73.7(2)
C14 P1 C36 C37 -61.3(2)
C14 P1 C36 C41 118.8(2)
C14 P1 C42 C43 -8.8(2)
C14 P1 C42 C47 172.18(19)
C14 C3 C4 C5 174.3(2)
C15 P2 C24 C25 174.0(2)
C15 P2 C24 C29 -8.5(3)
C15 P2 C30 C31 85.5(2)
C15 P2 C30 C35 -93.8(2)
C15 C12 C13 N1 4.0(3)
C15 C12 C13 C8 -175.8(2)
C16 C5 C6 C7 175.7(2)
C20 C10 C11 C12 -178.8(2)
C24 P2 C15 Hf -129.60(9)
C24 P2 C15 C12 126.64(17)
C24 P2 C30 C31 -26.4(2)
C24 P2 C30 C35 154.2(2)
C24 C25 C26 C27 1.2(5)
C25 C24 C29 C28 -1.0(5)
C25 C26 C27 C28 -1.6(5)
C26 C27 C28 C29 0.6(5)
C27 C28 C29 C24 0.7(5)
C29 C24 C25 C26 0.1(5)
C30 P2 C15 Hf 121.53(10)
C30 P2 C15 C12 17.8(2)
C30 P2 C24 C25 -72.7(2)
C30 P2 C24 C29 104.9(3)
C30 C31 C32 C33 0.1(5)
C31 C30 C35 C34 1.0(4)
C31 C32 C33 C34 1.3(5)
C32 C33 C34 C35 -1.4(5)
C33 C34 C35 C30 0.2(5)
C35 C30 C31 C32 -1.2(4)
C36 P1 C14 C3 -173.57(16)
C36 P1 C42 C43 97.3(2)
C36 P1 C42 C47 -81.7(2)
C36 C37 C38 C39 -0.1(4)
C37 C36 C41 C40 -0.4(3)
C37 C38 C39 C40 -0.6(4)
C38 C39 C40 C41 0.9(4)
C39 C40 C41 C36 -0.3(4)
C41 C36 C37 C38 0.6(4)
C42 P1 C14 C3 -66.28(18)
C42 P1 C36 C37 -169.78(19)
C42 P1 C36 C41 10.3(2)
C42 C43 C44 C45 0.1(5)
C43 C42 C47 C46 -0.3(4)
C43 C44 C45 C46 0.2(5)
C44 C45 C46 C47 -0.5(5)
C45 C46 C47 C42 0.6(4)
C47 C42 C43 C44 0.0(4)
C48 C49 C50 C51 -177.6(2)
C48 C49 C54 C53 177.2(2)
C49 C50 C51 C52 0.2(4)
C50 C49 C54 C53 -0.6(3)
C50 C51 C52 C53 -0.4(4)
C51 C52 C53 C54 0.0(4)
C52 C53 C54 C49 0.5(4)
C54 C49 C50 C51 0.2(3)
C55 C56A C57A C58A -169.1(4)
C55 C56A C61A C60A 168.2(4)
C55 C56B C57B C58B -175.7(6)
C55 C56B C61B C60B 176.3(5)
C56A C57A C58A C59A 0.0
C57A C56A C61A C60A 0.0
C57A C58A C59A C60A 0.0
C58A C59A C60A C61A 0.0
C59A C60A C61A C56A 0.0
C61A C56A C57A C58A 0.0
C56B C57B C58B C59B 0.0
C57B C56B C61B C60B 0.0
C57B C58B C59B C60B 0.0
C58B C59B C60B C61B 0.0
C59B C60B C61B C56B 0.0
C61B C56B C57B C58B 0.0
C81 C82 C83 C84 0.0
C82 C81 C86 C85 0.0
C82 C83 C84 C85 0.0
C83 C84 C85 C86 0.0
C84 C85 C86 C81 0.0
C86 C81 C82 C83 0.0
C87 C81 C82 C83 178.2(6)
C87 C81 C86 C85 -178.2(6)
C71 C72 C73 C74 0.0(5)
C72 C71 C76 C75 0.1(5)
C72 C73 C74 C75 0.5(5)
C73 C74 C75 C76 -0.8(5)
C74 C75 C76 C71 0.5(5)
C76 C71 C72 C73 -0.3(4)
C77 C71 C72 C73 -179.9(3)
C77 C71 C76 C75 179.7(3)
